data_1520793
loop_
_publ_author_name
'Arakcheeva, A.V.'
'Novikova, M.S.'
'Lubman, G.U.'
'Zaitsev, A.I.'

_publ_section_title
;
 Perovskite-like modification of Cs3 Sb2 I9 as a member of the OD family
 A3 B2 X9
;
_journal_name_full 'Zhurnal Strukturnoi Khimii (Issue-No. from 1981)'
_journal_page_first 705
_journal_page_last 715
_journal_volume 40
_journal_year 1999
_chemical_formula_sum 'Cs3 I9 Sb2'
_chemical_name_systematic 'Cs3 (Sb2 I9)'
_space_group_IT_number 164
_symmetry_space_group_name_Hall '-P 3 2"'
_symmetry_space_group_name_H-M 'P -3 m 1'
_cell_angle_alpha 90
_cell_angle_beta 90
_cell_angle_gamma 120
_cell_formula_units_Z 1
_cell_length_a 8.435
_cell_length_b 8.435
_cell_length_c 10.39
_cell_volume 640.201
_citation_journal_id_ASTM ZSTKAI
_cod_data_source_file Arakcheeva_ZSTKAI_1999_933.cif
_cod_data_source_block Cs3I9Sb2
_cod_original_cell_volume 640.2011
_cod_database_code 1520793

loop_
_symmetry_equiv_pos_as_xyz
x,y,z
-y,x-y,z
-x+y,-x,z
y,x,-z
-x,-x+y,-z
x-y,-y,-z
-x,-y,-z
y,-x+y,-z
x-y,x,-z
-y,-x,z
x,x-y,z
-x+y,y,z

loop_
_atom_site_label
_atom_site_type_symbol
_atom_site_fract_x
_atom_site_fract_y
_atom_site_fract_z
_atom_site_occupancy
_atom_site_U_iso_or_equiv
I2 I-1 0.6646 0.8323 0.3392 1 0.0
Sb1 Sb+3 0.6667 0.3333 0.8096 1 0.0
Cs1 Cs+1 0 0 0 1 0.0
Cs2 Cs+1 0.6667 0.3333 0.3257 1 0.0
I1 I-1 0 0.5 0 1 0.0
